data_2005911
loop_
_publ_author_name
'Rabinovich, D.'
'Schimek, G. L.'
'Pennington, W. T.'
'Nielsen, J. B.'
'Abney, K. D.'

_publ_contact_author
;
        Dr. George L. Schimek
        379 H.L. Hunter Chem. Lab.
        Clemson University
        Clemson, South Carolina 29634-1905
        USA
;
_publ_section_title
Tetrachlorobis(<i>N</i>,<i>N</i>,<i>N</i>',<i>N</i>'-tetramethylethylenediamine-<i>N</i>,<i>N</i>')thorium(IV)
_journal_issue 2
_journal_name_full 'Acta Crystallographica Section C'
_journal_page_first 191
_journal_page_last 193
_journal_paper_doi 10.1107/S0108270196012796
_journal_volume 53
_journal_year 1997
_chemical_formula_moiety '[Th1 Cl4 (C6 H16 N2)2]'
_chemical_formula_sum 'C12 H32 Cl4 N4 Th'
_chemical_formula_weight 606.3
_chemical_name_systematic Bis[1,2-bis(dimethylamino)ethane]tetrachlorothorium(IV)
_space_group_IT_number 19
_symmetry_cell_setting orthorhombic
_symmetry_space_group_name_Hall 'P 2ac 2ab'
_symmetry_space_group_name_H-M 'P 21 21 21'
_atom_type_scat_source 'International Tables (Cromer & Waber, 1974)'
_audit_creation_method 'manual editting of form.cif'
_cell_angle_alpha 90
_cell_angle_beta 90
_cell_angle_gamma 90
_cell_formula_units_Z 4
_cell_length_a 13.098(3)
_cell_length_b 13.211(3)
_cell_length_c 12.578(3)
_cell_measurement_reflns_used 24
_cell_measurement_temperature 150
_cell_measurement_theta_max 13.96
_cell_measurement_theta_min 10.30
_cell_volume 2176.5(9)
_computing_cell_refinement 'MSC/AFC Diffractometer Control Software'
_computing_data_collection
;MSC/AFC Diffractometer Control Software (Molecular Structure Corporation,
 1988)
;
_computing_data_reduction 'TEXSAN  (Molecular Structure Corporation, 1989)'
_computing_molecular_graphics SHELXTL-Plus
_computing_structure_refinement 'SHELXTL-Plus (Sheldrick, 1990)'
_computing_structure_solution 'SHELXS86 (Sheldrick, 1985)'
_diffrn_ambient_temperature 150
_diffrn_measurement_device 'Rigaku AFC7R diffractometer'
_diffrn_measurement_method \w--2\q
_diffrn_radiation_monochromator graphite
_diffrn_radiation_source 'Rigaku rotating anode'
_diffrn_radiation_type 'Mo K\a'
_diffrn_radiation_wavelength 0.71073
_diffrn_reflns_av_R_equivalents 0.063
_diffrn_reflns_limit_h_max 15
_diffrn_reflns_limit_h_min 0
_diffrn_reflns_limit_k_max 15
_diffrn_reflns_limit_k_min 0
_diffrn_reflns_limit_l_max 14
_diffrn_reflns_limit_l_min -14
_diffrn_reflns_number 4403
_diffrn_reflns_theta_max 25.00
_diffrn_reflns_theta_min 1.75
_diffrn_standards_decay_% 1.4
_diffrn_standards_interval_count 100
_diffrn_standards_number 3
_exptl_absorpt_coefficient_mu 7.342
_exptl_absorpt_correction_T_max 0.598
_exptl_absorpt_correction_T_min 0.356
_exptl_absorpt_correction_type 'empirical via \y scans (North, Phillips & Mathews, 1968)'
_exptl_crystal_colour colorless
_exptl_crystal_density_diffrn 1.850
_exptl_crystal_density_method 'not measured'
_exptl_crystal_description polyhedron
_exptl_crystal_F_000 1160
_exptl_crystal_size_max 0.12
_exptl_crystal_size_mid 0.12
_exptl_crystal_size_min 0.07
_refine_diff_density_max 1.75
_refine_diff_density_min -2.29
_refine_ls_extinction_coef 0.000131(8)
_refine_ls_extinction_method 'Larson (1970)'
_refine_ls_goodness_of_fit_obs 1.65
_refine_ls_hydrogen_treatment 'H atoms riding, overall U for H atoms refined: 0.078(7)\%A^2^'
_refine_ls_matrix_type full
_refine_ls_number_constraints 0
_refine_ls_number_parameters 192
_refine_ls_number_reflns 3586
_refine_ls_number_restraints 0
_refine_ls_R_factor_all 0.0360
_refine_ls_R_factor_obs 0.0313
_refine_ls_shift/esd_max 0.001
_refine_ls_shift/esd_mean 0.000
_refine_ls_structure_factor_coef F
_refine_ls_weighting_details 'w = 1/[\s^2^(F)+0.008F^2^]'
_refine_ls_weighting_scheme calc
_refine_ls_wR_factor_all 0.0360
_refine_ls_wR_factor_obs 0.0356
_reflns_number_observed 3586
_reflns_number_total 3828
_reflns_observed_criterion F>4\s(F)
_cod_data_source_file bk1289.cif
_cod_data_source_block globalBD0625
_cod_depositor_comments
;
The following automatic conversions were performed:

'_refine_ls_weighting_scheme' value '1/[\s^2^(F)+0.008F^2^]' was
changed to 'calc'. New tag '_refine_ls_weighting_details' was
created. The value of the new tag was set to 'w =
1/[\s^2^(F)+0.008F^2^]'.

Automatic conversion script
Id: cif_fix_values 3143 2015-03-26 13:38:13Z robertas 
;
_cod_original_formula_sum 'C12 H32 N4 Cl4 Th1'
_cod_database_code 2005911

loop_
_symmetry_equiv_pos_as_xyz
'  +x, +y,   +z'
'  -x+0.5,   -y,   +z+0.5'
'  -x,  y+0.5,  -z+0.5'
'  +x+0.5,   -y+0.5,  -z'

loop_
_atom_site_aniso_label
_atom_site_aniso_U_11
_atom_site_aniso_U_12
_atom_site_aniso_U_13
_atom_site_aniso_U_22
_atom_site_aniso_U_23
_atom_site_aniso_U_33
_atom_site_aniso_type_symbol
Th(1) 0.027(1) 0.000(1) 0.000(1) 0.021(1) 0.002(1) 0.029(1) Th
Cl(1) 0.047(1) -0.013(1) 0.010(1) 0.032(1) -0.009(1) 0.064(2) Cl
Cl(2) 0.040(1) 0.005(1) -0.012(1) 0.041(1) 0.003(1) 0.041(1) Cl
Cl(3) 0.059(2) -0.014(1) 0.027(2) 0.041(2) 0.008(1) 0.076(2) Cl
Cl(4) 0.059(2) 0.017(1) -0.016(1) 0.045(1) -0.002(1) 0.038(1) Cl
N(1) 0.085(7) 0.013(5) 0.005(5) 0.042(5) -0.001(3) 0.032(4) N
N(2) 0.051(6) 0.020(4) 0.022(5) 0.050(5) 0.015(4) 0.053(6) N
N(3) 0.033(4) 0.000(4) -0.003(5) 0.025(4) -0.008(3) 0.062(5) N
N(4) 0.037(4) -0.002(4) 0.007(3) 0.033(4) -0.002(4) 0.045(4) N
C(1) 0.121(13) 0.018(8) -0.037(8) 0.064(8) -0.023(6) 0.048(7) C
C(2) 0.163(13) 0.029(8) 0.025(6) 0.052(7) 0.013(5) 0.033(5) C
C(3) 0.104(11) 0.020(7) 0.028(8) 0.041(6) -0.006(4) 0.040(6) C
C(4) 0.070(9) 0.020(6) 0.035(7) 0.046(7) 0.006(6) 0.062(8) C
C(5) 0.031(6) 0.019(5) 0.025(7) 0.075(8) 0.016(8) 0.114(11) C
C(6) 0.066(8) 0.032(5) 0.025(7) 0.049(6) 0.019(6) 0.075(8) C
C(7) 0.086(9) 0.013(5) -0.038(7) 0.029(5) -0.013(5) 0.081(9) C
C(8) 0.055(7) -0.001(5) -0.028(6) 0.032(5) -0.015(5) 0.079(8) C
C(9) 0.063(8) 0.005(6) 0.011(7) 0.054(7) -0.032(6) 0.070(8) C
C(10) 0.065(8) 0.003(6) 0.028(7) 0.047(7) -0.016(6) 0.070(9) C
C(11) 0.047(7) 0.010(5) 0.021(6) 0.063(7) 0.022(6) 0.059(7) C
C(12) 0.034(5) 0.011(6) 0.007(5) 0.079(8) -0.016(7) 0.078(7) C

loop_
_atom_site_label
_atom_site_Wyckoff_symbol
_atom_site_fract_x
_atom_site_fract_y
_atom_site_fract_z
_atom_site_U_iso_or_equiv
_atom_site_thermal_displace_type
_atom_site_calc_flag
_atom_site_refinement_flags
Th(1) a 0.7155(1) 0.2397(1) 0.2341(1) 0.026(1) Uani d .
Cl(1) a 0.6234(2) 0.0580(2) 0.2380(2) 0.048(1) Uani d .
Cl(2) a 0.8019(2) 0.1866(2) 0.4200(2) 0.041(1) Uani d .
Cl(3) a 0.8612(2) 0.3630(2) 0.1563(3) 0.059(1) Uani d .
Cl(4) a 0.5794(2) 0.3517(2) 0.1265(2) 0.047(1) Uani d .
N(1) a 0.7181(8) 0.1715(6) 0.0233(6) 0.053(3) Uani d .
N(2) a 0.8814(7) 0.1108(6) 0.1864(7) 0.051(3) Uani d .
N(3) a 0.7121(7) 0.4183(5) 0.3568(6) 0.040(3) Uani d .
N(4) a 0.5477(5) 0.2544(6) 0.3715(5) 0.038(2) Uani d .
C(1) a 0.6146(11) 0.1343(9) -0.0123(9) 0.078(6) Uani d .
C(2) a 0.7512(11) 0.2504(8) -0.0528(7) 0.082(5) Uani d .
C(3) a 0.7899(11) 0.0849(7) 0.0145(8) 0.062(4) Uani d .
C(4) a 0.8903(10) 0.1054(8) 0.0675(9) 0.059(4) Uani d .
C(5) a 0.9813(7) 0.1518(8) 0.2263(11) 0.073(5) Uani d .
C(6) a 0.8712(8) 0.0107(7) 0.2303(9) 0.063(4) Uani d .
C(7) a 0.6864(9) 0.5093(7) 0.2934(9) 0.066(4) Uani d .
C(8) a 0.8095(8) 0.4403(7) 0.4103(9) 0.055(4) Uani d .
C(9) a 0.6346(10) 0.4028(9) 0.4455(10) 0.062(5) Uani d .
C(10) a 0.5396(10) 0.3609(8) 0.4099(10) 0.061(5) Uani d .
C(11) a 0.5524(9) 0.1858(7) 0.4634(9) 0.056(4) Uani d .
C(12) a 0.4483(7) 0.2344(9) 0.3197(8) 0.064(4) Uani d .
H(1A) a 0.6158 0.1183 -0.0866 0.078(7) Uovl calc UR
H(1B) a 0.5639 0.1852 0.0011 0.078(7) Uovl calc UR
H(1C) a 0.5969 0.0750 0.0279 0.078(7) Uovl calc UR
H(2A) a 0.7015 0.3040 -0.0529 0.078(7) Uovl calc UR
H(2B) a 0.7578 0.2230 -0.1231 0.078(7) Uovl calc UR
H(2C) a 0.8163 0.2764 -0.0314 0.078(7) Uovl calc UR
H(3A) a 0.8007 0.0690 -0.0591 0.078(7) Uovl calc UR
H(3B) a 0.7591 0.0271 0.0477 0.078(7) Uovl calc UR
H(4A) a 0.9376 0.0526 0.0494 0.078(7) Uovl calc UR
H(4B) a 0.9171 0.1681 0.0407 0.078(7) Uovl calc UR
H(5A) a 1.0348 0.1344 0.1774 0.078(7) Uovl calc UR
H(5B) a 0.9959 0.1236 0.2949 0.078(7) Uovl calc UR
H(5C) a 0.9774 0.2241 0.2334 0.078(7) Uovl calc UR
H(6A) a 0.8315 -0.0325 0.1832 0.078(7) Uovl calc UR
H(6B) a 0.8346 0.0134 0.2983 0.078(7) Uovl calc UR
H(6C) a 0.9359 -0.0228 0.2437 0.078(7) Uovl calc UR
H(7A) a 0.6882 0.5673 0.3392 0.078(7) Uovl calc UR
H(7B) a 0.6192 0.5044 0.2633 0.078(7) Uovl calc UR
H(7C) a 0.7359 0.5170 0.2375 0.078(7) Uovl calc UR
H(8A) a 0.8632 0.4559 0.3576 0.078(7) Uovl calc UR
H(8B) a 0.8351 0.3846 0.4512 0.078(7) Uovl calc UR
H(8C) a 0.8073 0.5001 0.4559 0.078(7) Uovl calc UR
H(9A) a 0.6228 0.4659 0.4812 0.078(7) Uovl calc UR
H(9B) a 0.6630 0.3565 0.4963 0.078(7) Uovl calc UR
H(10A) a 0.4907 0.3636 0.4667 0.078(7) Uovl calc UR
H(10B) a 0.5148 0.4026 0.3529 0.078(7) Uovl calc UR
H(11A) a 0.4933 0.1848 0.5054 0.078(7) Uovl calc UR
H(11B) a 0.6128 0.2037 0.5046 0.078(7) Uovl calc UR
H(11C) a 0.5663 0.1184 0.4329 0.078(7) Uovl calc UR
H(12A) a 0.4467 0.2695 0.2519 0.078(7) Uovl calc UR
H(12B) a 0.3928 0.2625 0.3633 0.078(7) Uovl calc UR
H(12C) a 0.4379 0.1648 0.3105 0.078(7) Uovl calc UR

loop_
_geom_angle_atom_site_label_1
_geom_angle_atom_site_label_2
_geom_angle_atom_site_label_3
_geom_angle
_geom_angle_publ_flag
Cl(1) Th(1) Cl(2) 86.50(10) yes
Cl(1) Th(1) Cl(3) 149.90(10) yes
Cl(1) Th(1) Cl(4) 101.70(10) yes
Cl(2) Th(1) Cl(3) 100.10(10) yes
Cl(2) Th(1) Cl(4) 149.50(10) yes
Cl(3) Th(1) Cl(4) 87.40(10) yes
Cl(1) Th(1) N(1) 74.6(2) yes
Cl(1) Th(1) N(2) 79.1(2) yes
Cl(1) Th(1) N(3) 136.9(2) yes
Cl(1) Th(1) N(4) 72.5(2) yes
Cl(2) Th(1) N(1) 137.2(2) yes
Cl(2) Th(1) N(2) 72.8(2) yes
Cl(2) Th(1) N(3) 75.5(2) yes
Cl(2) Th(1) N(4) 79.10(10) yes
Cl(3) Th(1) N(1) 80.9(2) yes
Cl(3) Th(1) N(2) 75.1(2) yes
Cl(3) Th(1) N(3) 72.8(2) yes
Cl(3) Th(1) N(4) 137.5(2) yes
Cl(4) Th(1) N(1) 73.0(2) yes
Cl(4) Th(1) N(2) 137.4(2) yes
Cl(4) Th(1) N(3) 78.7(2) yes
Cl(4) Th(1) N(4) 75.6(2) yes
N(1) Th(1) N(2) 66.2(3) yes
N(1) Th(1) N(3) 142.0(2) yes
N(1) Th(1) N(4) 128.0(3) yes
N(2) Th(1) N(3) 129.3(3) yes
N(2) Th(1) N(4) 140.9(2) yes
N(3) Th(1) N(4) 65.9(2) yes
Th(1) N(1) C(1) 112.0(6) ?
Th(1) N(1) C(2) 112.9(5) ?
C(1) N(1) C(2) 107.5(8) ?
Th(1) N(1) C(3) 109.0(6) ?
C(1) N(1) C(3) 107.2(8) ?
C(2) N(1) C(3) 107.9(9) ?
Th(1) N(2) C(4) 107.5(6) ?
Th(1) N(2) C(5) 112.4(6) ?
C(4) N(2) C(5) 106.3(9) ?
Th(1) N(2) C(6) 113.7(6) ?
C(4) N(2) C(6) 110.2(8) ?
C(5) N(2) C(6) 106.5(8) ?
Th(1) N(3) C(7) 112.8(6) ?
Th(1) N(3) C(8) 113.7(6) ?
C(7) N(3) C(8) 106.4(7) ?
Th(1) N(3) C(9) 107.4(6) ?
C(7) N(3) C(9) 110.6(8) ?
C(8) N(3) C(9) 105.6(8) ?
Th(1) N(4) C(10) 108.7(6) ?
Th(1) N(4) C(11) 114.2(6) ?
C(10) N(4) C(11) 109.3(8) ?
Th(1) N(4) C(12) 113.9(5) ?
C(10) N(4) C(12) 104.4(8) ?
C(11) N(4) C(12) 105.8(8) ?
N(1) C(3) C(4) 112.6(8) ?
N(2) C(4) C(3) 112.5(9) ?
N(3) C(9) C(10) 113.7(10) ?
H(9A) C(9) C(10) 110.0(7) ?
H(9B) C(9) C(10) 107.4(7) ?
N(4) C(10) C(9) 113.8(10) ?
N(1) C(1) H(1A) 110.2(5) ?
N(1) C(1) H(1B) 109.9(5) ?
H(1A) C(1) H(1B) 109.70(10) ?
N(1) C(1) H(1C) 109.0(5) ?
H(1A) C(1) H(1C) 109.70(10) ?
H(1B) C(1) H(1C) 108.20(10) ?
N(1) C(2) H(2A) 108.8(6) ?
N(1) C(2) H(2B) 110.9(5) ?
H(2A) C(2) H(2B) 109.70(10) ?
N(1) C(2) H(2C) 109.4(6) ?
H(2A) C(2) H(2C) 109.70(10) ?
H(2B) C(2) H(2C) 108.30(10) ?
N(1) C(3) H(3A) 109.6(5) ?
N(1) C(3) H(3B) 108.3(6) ?
H(3A) C(3) H(3B) 107.90(10) ?
H(3A) C(3) C(4) 109.8(6) ?
H(3B) C(3) C(4) 108.6(6) ?
N(2) C(4) H(4A) 108.7(6) ?
C(3) C(4) H(4A) 109.3(6) ?
N(2) C(4) H(4B) 109.7(5) ?
C(3) C(4) H(4B) 108.6(6) ?
H(4A) C(4) H(4B) 107.90(10) ?
N(2) C(5) H(5A) 109.6(6) ?
N(2) C(5) H(5B) 109.4(6) ?
H(5A) C(5) H(5B) 109.70(10) ?
N(2) C(5) H(5C) 110.1(5) ?
H(5A) C(5) H(5C) 109.70(10) ?
H(5B) C(5) H(5C) 108.30(10) ?
N(2) C(6) H(6A) 110.7(6) ?
N(2) C(6) H(6B) 110.3(6) ?
H(6A) C(6) H(6B) 106.90(10) ?
N(2) C(6) H(6C) 113.9(6) ?
H(6A) C(6) H(6C) 107.80(10) ?
H(6B) C(6) H(6C) 107.00(10) ?
N(3) C(7) H(7A) 108.6(5) ?
N(3) C(7) H(7B) 111.5(6) ?
H(7A) C(7) H(7B) 108.20(10) ?
N(3) C(7) H(7C) 109.1(6) ?
H(7A) C(7) H(7C) 109.70(10) ?
H(7B) C(7) H(7C) 109.70(10) ?
N(3) C(8) H(8A) 110.6(5) ?
N(3) C(8) H(8B) 113.4(5) ?
H(8A) C(8) H(8B) 105.60(10) ?
N(3) C(8) H(8C) 113.8(5) ?
H(8A) C(8) H(8C) 104.40(10) ?
H(8B) C(8) H(8C) 108.30(10) ?
N(3) C(9) H(9A) 109.4(5) ?
N(3) C(9) H(9B) 108.3(5) ?
H(9A) C(9) H(9B) 107.80(10) ?
N(4) C(10) H(10A) 108.8(6) ?
C(9) C(10) H(10A) 109.4(7) ?
N(4) C(10) H(10B) 108.9(6) ?
C(9) C(10) H(10B) 107.8(7) ?
H(10A) C(10) H(10B) 108.00(10) ?
N(4) C(11) H(11A) 114.7(5) ?
N(4) C(11) H(11B) 107.6(5) ?
H(11A) C(11) H(11B) 112.00(10) ?
N(4) C(11) H(11C) 105.0(5) ?
H(11A) C(11) H(11C) 111.00(10) ?
H(11B) C(11) H(11C) 106.00(10) ?
N(4) C(12) H(12A) 108.7(5) ?
N(4) C(12) H(12B) 109.7(5) ?
H(12A) C(12) H(12B) 107.10(10) ?
N(4) C(12) H(12C) 111.0(5) ?
H(12A) C(12) H(12C) 110.90(10) ?
H(12B) C(12) H(12C) 109.40(10) ?

loop_
_geom_bond_atom_site_label_1
_geom_bond_atom_site_label_2
_geom_bond_distance
_geom_bond_publ_flag
Th(1) Cl(1) 2.688(2) yes
Th(1) Cl(2) 2.690(2) yes
Th(1) Cl(3) 2.692(3) yes
Th(1) Cl(4) 2.683(3) yes
Th(1) N(1) 2.800(7) yes
Th(1) N(2) 2.825(9) yes
Th(1) N(3) 2.820(7) yes
Th(1) N(4) 2.803(7) yes
N(1) C(1) 1.510(17) ?
N(1) C(2) 1.480(13) ?
N(1) C(3) 1.485(15) ?
N(2) C(4) 1.501(15) ?
N(2) C(5) 1.504(14) ?
N(2) C(6) 1.440(13) ?
N(3) C(7) 1.481(12) ?
N(3) C(8) 1.471(14) ?
N(3) C(9) 1.523(15) ?
N(4) C(10) 1.491(13) ?
N(4) C(11) 1.470(13) ?
N(4) C(12) 1.479(12) ?
C(3) C(4) 1.500(18) ?
C(9) C(10) 1.433(18) ?
C(1) H(1A) 0.959 ?
C(1) H(1B) 0.960 ?
C(1) H(1C) 0.961 ?
C(2) H(2A) 0.961 ?
C(2) H(2B) 0.959 ?
C(2) H(2C) 0.959 ?
C(3) H(3A) 0.960 ?
C(3) H(3B) 0.960 ?
C(4) H(4A) 0.959 ?
C(4) H(4B) 0.960 ?
C(5) H(5A) 0.960 ?
C(5) H(5B) 0.959 ?
C(5) H(5C) 0.960 ?
C(6) H(6A) 0.973 ?
C(6) H(6B) 0.980 ?
C(6) H(6C) 0.970 ?
C(7) H(7A) 0.960 ?
C(7) H(7B) 0.960 ?
C(7) H(7C) 0.960 ?
C(8) H(8A) 0.988 ?
C(8) H(8B) 0.958 ?
C(8) H(8C) 0.975 ?
C(9) H(9A) 0.960 ?
C(9) H(9B) 0.959 ?
C(10) H(10A) 0.960 ?
C(10) H(10B) 0.960 ?
C(11) H(11A) 0.937 ?
C(11) H(11B) 0.975 ?
C(11) H(11C) 0.987 ?
C(12) H(12A) 0.971 ?
C(12) H(12B) 0.983 ?
C(12) H(12C) 0.937 ?
